data_4342182
loop_
_publ_author_name
'Ding, Ran'
'Huang, Chao'
'Lu, Jingjing'
'Wang, Junning'
'Song, Chuanjun'
'Wu, Jie'
'Hou, Hongwei'
'Fan, Yaoting'

_publ_section_title
;
 Solvent templates induced porous metal-organic materials: conformational
 isomerism and catalytic activity.
;
_journal_issue 4
_journal_name_full 'Inorganic chemistry'
_journal_page_first 1405
_journal_page_last 1413
_journal_paper_doi 10.1021/ic502369y
_journal_volume 54
_journal_year 2015
_chemical_formula_moiety 'C42 H50 Co5 O30'
_chemical_formula_sum 'C42 H50 Co5 O30'
_chemical_formula_weight 1329.47
_chemical_name_systematic
; 
 ? 
;
_space_group_IT_number 43
_symmetry_cell_setting orthorhombic
_symmetry_space_group_name_Hall 'F 2 -2d'
_symmetry_space_group_name_H-M 'F d d 2'
_atom_sites_solution_hydrogens geom
_atom_sites_solution_primary direct
_atom_sites_solution_secondary difmap
_audit_creation_method SHELXL-97
_cell_angle_alpha 90.00
_cell_angle_beta 90.00
_cell_angle_gamma 90.00
_cell_formula_units_Z 8
_cell_length_a 23.362(5)
_cell_length_b 22.491(5)
_cell_length_c 22.738(5)
_cell_measurement_reflns_used 7664
_cell_measurement_temperature 296(2)
_cell_measurement_theta_max 27.8207
_cell_measurement_theta_min 2.4681
_cell_volume 11947(5)
_computing_cell_refinement 'CrystalClear (Rigaku/MSC Inc., 2006)'
_computing_data_collection 'CrystalClear (Rigaku/MSC Inc., 2006)'
_computing_data_reduction 'CrystalClear (Rigaku/MSC Inc., 2006)'
_computing_molecular_graphics SHELXTL
_computing_publication_material SHELXTL
_computing_structure_refinement 'SHELXL-97 (Sheldrick, 1997)'
_computing_structure_solution 'SHELXS-97 (Sheldrick, 1990)'
_diffrn_ambient_temperature 296(2)
_diffrn_detector_area_resol_mean 28.5714
_diffrn_measured_fraction_theta_full 0.999
_diffrn_measured_fraction_theta_max 0.999
_diffrn_measurement_device_type Saturn724
_diffrn_measurement_method dtprofit.ref
_diffrn_radiation_monochromator graphite
_diffrn_radiation_source 'fine-focus sealed tube'
_diffrn_radiation_type MoK\a
_diffrn_radiation_wavelength 0.71073
_diffrn_reflns_av_R_equivalents 0.0000
_diffrn_reflns_av_sigmaI/netI 0.0788
_diffrn_reflns_limit_h_max 28
_diffrn_reflns_limit_h_min 0
_diffrn_reflns_limit_k_max 27
_diffrn_reflns_limit_k_min 0
_diffrn_reflns_limit_l_max 27
_diffrn_reflns_limit_l_min -27
_diffrn_reflns_number 5531
_diffrn_reflns_theta_full 25.50
_diffrn_reflns_theta_max 25.50
_diffrn_reflns_theta_min 2.50
_diffrn_standards_number 4228
_exptl_absorpt_coefficient_mu 1.442
_exptl_absorpt_correction_T_max 0.9185
_exptl_absorpt_correction_T_min 0.8692
_exptl_absorpt_correction_type numerical
_exptl_absorpt_process_details 'CrystalClear (Rigaku/MSC Inc., 2006)'
_exptl_crystal_colour Purple
_exptl_crystal_density_diffrn 1.478
_exptl_crystal_density_method 'not measured'
_exptl_crystal_description Block
_exptl_crystal_F_000 5416
_exptl_crystal_size_max 0.10
_exptl_crystal_size_mid 0.08
_exptl_crystal_size_min 0.06
_platon_squeeze_details
'The unit cell includes a large region of disordered solvent water molecules, which could not be modeled as discrete atomic sites. We employed PLATON/SQUEEZE to calculate the diffraction contribution of the solvent water molecules and, thereby, to produce a set of solvent-free diffraction intensities.Combing single-crystal structures, elemental microanalyses, TGA and the electron count of the SQUEEZE results, about two water molecules per asymmetric unit'
_refine_diff_density_max 1.218
_refine_diff_density_min -0.600
_refine_diff_density_rms 0.200
_refine_ls_abs_structure_details 'Flack H D (1983), Acta Cryst. A39, 876-881'
_refine_ls_abs_structure_Flack 0.00
_refine_ls_extinction_method none
_refine_ls_goodness_of_fit_ref 0.953
_refine_ls_hydrogen_treatment mixed
_refine_ls_matrix_type full
_refine_ls_number_parameters 348
_refine_ls_number_reflns 5531
_refine_ls_number_restraints 154
_refine_ls_restrained_S_all 0.955
_refine_ls_R_factor_all 0.1327
_refine_ls_R_factor_gt 0.0869
_refine_ls_shift/su_max 0.000
_refine_ls_shift/su_mean 0.000
_refine_ls_structure_factor_coef Fsqd
_refine_ls_weighting_details 'calc w=1/[\s^2^(Fo^2^)+(0.1604P)^2^+0.0000P] where P=(Fo^2^+2Fc^2^)/3'
_refine_ls_weighting_scheme calc
_refine_ls_wR_factor_gt 0.2160
_refine_ls_wR_factor_ref 0.2477
_reflns_number_gt 3244
_reflns_number_total 5531
_reflns_threshold_expression >2sigma(I)
_cod_data_source_file ic502369y_si_002.cif
_cod_data_source_block 3
_cod_depositor_comments
;
The following automatic conversions were performed:

'_symmetry_cell_setting' value 'Orthorhombic' changed to
'orthorhombic' according to
/usr/data/users/saulius/crontab/automatic-downloads/rss-feeds/ACS/lib/dictionaries/cif_core.dic
dictionary named 'cif_core.dic' version 2.4.2 from 2011-04-26.

'_exptl_absorpt_correction_type' value 'Numerical' changed to
'numerical' according to
/usr/data/users/saulius/crontab/automatic-downloads/rss-feeds/ACS/lib/dictionaries/cif_core.dic
dictionary named 'cif_core.dic' version 2.4.2 from 2011-04-26.

Automatic conversion script
Id: cif_fix_values 3008 2015-01-20 13:52:24Z robertas 

 Adding full bibliography for 4342180--4342182.cif.
;
_cod_original_cell_volume 11948(4)
_cod_original_sg_symbol_Hall 'F 2 -2d  '
_cod_original_sg_symbol_H-M 'Fdd2 '
_cod_database_code 4342182

loop_
_symmetry_equiv_pos_as_xyz
'x, y, z'
'-x, -y, z'
'x+1/4, -y+1/4, z+1/4'
'-x+1/4, y+1/4, z+1/4'
'x, y+1/2, z+1/2'
'-x, -y+1/2, z+1/2'
'x+1/4, -y+3/4, z+3/4'
'-x+1/4, y+3/4, z+3/4'
'x+1/2, y, z+1/2'
'-x+1/2, -y, z+1/2'
'x+3/4, -y+1/4, z+3/4'
'-x+3/4, y+1/4, z+3/4'
'x+1/2, y+1/2, z'
'-x+1/2, -y+1/2, z'
'x+3/4, -y+3/4, z+1/4'
'-x+3/4, y+3/4, z+1/4'

loop_
_atom_site_label
_atom_site_type_symbol
_atom_site_fract_x
_atom_site_fract_y
_atom_site_fract_z
_atom_site_U_iso_or_equiv
_atom_site_adp_type
_atom_site_occupancy
_atom_site_symmetry_multiplicity
_atom_site_calc_flag
_atom_site_refinement_flags
Co1 Co 0.5000 0.5000 0.19978(6) 0.0562(4) Uani 1 2 d S
Co2 Co 0.51148(5) 0.61571(6) 0.11014(4) 0.0565(3) Uani 1 1 d .
Co3 Co 0.52874(5) 0.64602(6) 0.24645(5) 0.0613(3) Uani 1 1 d .
O1 O 0.4865(3) 0.6170(3) 1.0067(3) 0.0843(18) Uani 1 1 d U
O2 O 0.5491(3) 0.5592(3) 1.0490(3) 0.087(2) Uani 1 1 d .
O3 O 0.6894(3) 0.4560(3) 0.9398(3) 0.0729(19) Uani 1 1 d .
O4 O 0.6746(2) 0.4267(3) 0.8478(2) 0.0649(18) Uani 1 1 d .
O5 O 0.5222(4) 0.5798(4) 0.7873(4) 0.1107(14) Uani 1 1 d U
O6 O 0.4509(4) 0.5763(4) 0.5233(4) 0.1012(13) Uani 1 1 d U
O7 O 0.3031(3) 0.4221(4) 0.4741(2) 0.079(2) Uani 1 1 d .
O8 O 0.3051(3) 0.4177(3) 0.3764(2) 0.0644(17) Uani 1 1 d .
O9 O 0.4998(3) 0.5968(3) 0.3118(3) 0.0700(18) Uani 1 1 d .
O10 O 0.4457(3) 0.5327(3) 0.2641(2) 0.0718(19) Uani 1 1 d .
O11 O 0.5523(3) 0.4608(3) 0.1252(3) 0.0713(19) Uani 1 1 d .
O12 O 0.5422(2) 0.5773(3) 0.1856(2) 0.0632(17) Uani 1 1 d .
O13 O 0.5254(3) 0.7184(4) 0.3087(3) 0.106(3) Uani 1 1 d D
H13C H 0.5270 0.7477 0.2852 0.158 Uiso 1 1 d RD
H13D H 0.4915 0.7105 0.3197 0.158 Uiso 1 1 d RD
O14 O 0.6140(3) 0.6354(3) 0.2819(3) 0.086(2) Uani 1 1 d .
C1 C 0.5230(5) 0.5806(5) 1.0040(5) 0.078(2) Uani 1 1 d U
C2 C 0.5466(4) 0.5594(5) 0.9440(4) 0.067(3) Uani 1 1 d .
C3 C 0.5255(6) 0.5742(7) 0.8957(4) 0.116(5) Uani 1 1 d .
H3 H 0.4924 0.5972 0.8964 0.139 Uiso 1 1 calc R
C4 C 0.5477(6) 0.5588(6) 0.8407(6) 0.1042(18) Uani 1 1 d U
C5 C 0.5880(4) 0.5201(5) 0.8381(4) 0.068(3) Uani 1 1 d .
H5 H 0.5995 0.5043 0.8022 0.082 Uiso 1 1 calc R
C6 C 0.6136(4) 0.5025(4) 0.8893(3) 0.058(2) Uani 1 1 d D
C7 C 0.5917(4) 0.5209(4) 0.9440(4) 0.060(2) Uani 1 1 d .
H7 H 0.6075 0.5073 0.9790 0.072 Uiso 1 1 calc R
C8 C 0.6636(3) 0.4571(4) 0.8931(4) 0.056(2) Uani 1 1 d D
C9 C 0.5537(6) 0.5850(6) 0.7350(6) 0.1160(14) Uani 1 1 d DU
H9A H 0.5599 0.5463 0.7173 0.139 Uiso 1 1 calc R
H9B H 0.5905 0.6036 0.7423 0.139 Uiso 1 1 calc R
C10 C 0.5158(6) 0.6250(6) 0.6946(5) 0.1173(15) Uani 1 1 d DU
H10A H 0.4759 0.6219 0.7061 0.141 Uiso 1 1 calc R
H10B H 0.5274 0.6663 0.6980 0.141 Uiso 1 1 calc R
C11 C 0.5237(6) 0.6031(6) 0.6302(5) 0.1182(15) Uani 1 1 d DU
H11A H 0.5628 0.6100 0.6175 0.142 Uiso 1 1 calc R
H11B H 0.5160 0.5608 0.6278 0.142 Uiso 1 1 calc R
C12 C 0.4817(6) 0.6378(6) 0.5901(5) 0.1153(15) Uani 1 1 d DU
H12A H 0.4427 0.6315 0.6037 0.138 Uiso 1 1 calc R
H12B H 0.4899 0.6800 0.5923 0.138 Uiso 1 1 calc R
C13 C 0.4873(6) 0.6165(6) 0.5261(6) 0.1105(15) Uani 1 1 d DU
H13A H 0.4788 0.6483 0.4986 0.133 Uiso 1 1 calc R
H13B H 0.5254 0.6013 0.5182 0.133 Uiso 1 1 calc R
C14 C 0.4321(5) 0.5511(6) 0.4727(5) 0.0900(18) Uani 1 1 d U
C15 C 0.4548(4) 0.5667(5) 0.4190(3) 0.064(3) Uani 1 1 d .
H15 H 0.4843 0.5944 0.4169 0.077 Uiso 1 1 calc R
C16 C 0.4341(3) 0.5412(4) 0.3689(3) 0.051(2) Uani 1 1 d .
C17 C 0.3907(4) 0.4998(4) 0.3687(3) 0.062(3) Uani 1 1 d .
H17 H 0.3771 0.4845 0.3334 0.075 Uiso 1 1 calc R
C18 C 0.3673(4) 0.4810(4) 0.4220(3) 0.056(2) Uani 1 1 d .
C19 C 0.3893(4) 0.5086(4) 0.4744(4) 0.065(3) Uani 1 1 d .
H19 H 0.3742 0.4975 0.5106 0.078 Uiso 1 1 calc R
C20 C 0.3246(4) 0.4390(4) 0.4249(4) 0.060(3) Uani 1 1 d .
C21 C 0.4621(4) 0.5577(4) 0.3093(4) 0.056(2) Uani 1 1 d .
O15 O 0.6598(5) 0.4334(6) 0.1745(6) 0.176(4) Uani 1 1 d DU
H15A H 0.6321 0.4095 0.1799 0.265 Uiso 1 1 d RD
H15B H 0.6500 0.4696 0.1710 0.265 Uiso 1 1 d RD

loop_
_atom_site_aniso_label
_atom_site_aniso_U_11
_atom_site_aniso_U_22
_atom_site_aniso_U_33
_atom_site_aniso_U_23
_atom_site_aniso_U_13
_atom_site_aniso_U_12
Co1 0.0606(9) 0.0831(11) 0.0249(6) 0.000 0.000 -0.0031(9)
Co2 0.0636(6) 0.0764(7) 0.0294(5) -0.0030(5) -0.0027(5) 0.0064(6)
Co3 0.0633(7) 0.0910(8) 0.0296(5) 0.0049(6) -0.0040(5) -0.0041(7)
O1 0.089(3) 0.090(3) 0.074(3) -0.008(3) 0.011(3) 0.009(2)
O2 0.112(5) 0.115(5) 0.035(3) 0.005(4) 0.014(3) -0.015(5)
O3 0.068(4) 0.096(5) 0.055(4) 0.007(3) -0.028(3) 0.011(3)
O4 0.060(3) 0.112(5) 0.023(3) -0.005(3) -0.001(2) 0.009(3)
O5 0.110(2) 0.123(2) 0.099(2) -0.001(2) -0.006(2) 0.011(2)
O6 0.103(2) 0.108(2) 0.092(2) -0.005(2) 0.001(2) -0.009(2)
O7 0.071(4) 0.132(6) 0.033(3) 0.014(3) 0.009(3) -0.008(4)
O8 0.081(4) 0.083(4) 0.029(3) 0.002(3) 0.003(3) -0.008(3)
O9 0.075(4) 0.094(4) 0.041(3) 0.009(3) 0.009(3) -0.016(4)
O10 0.058(3) 0.124(5) 0.033(3) -0.015(3) -0.001(3) -0.015(3)
O11 0.070(4) 0.093(5) 0.051(4) 0.011(3) 0.006(3) 0.005(3)
O12 0.059(3) 0.090(4) 0.041(3) 0.001(3) -0.011(3) -0.005(3)
O13 0.103(6) 0.151(7) 0.062(5) -0.015(5) 0.001(4) 0.006(6)
O14 0.079(4) 0.121(5) 0.058(4) 0.025(4) -0.028(3) -0.024(4)
C1 0.075(3) 0.085(4) 0.075(4) -0.003(3) 0.003(3) -0.003(3)
C2 0.049(5) 0.105(8) 0.047(5) 0.005(5) 0.001(4) 0.001(5)
C3 0.132(10) 0.177(12) 0.038(6) -0.011(7) -0.009(6) 0.064(9)
C4 0.104(3) 0.112(3) 0.096(2) -0.001(3) -0.004(3) 0.009(3)
C5 0.061(5) 0.115(8) 0.028(4) -0.002(5) -0.009(4) 0.021(5)
C6 0.070(5) 0.080(6) 0.024(4) 0.001(4) 0.013(4) -0.001(5)
C7 0.067(5) 0.077(6) 0.037(4) -0.012(4) -0.010(4) -0.006(5)
C8 0.052(5) 0.078(6) 0.038(4) 0.005(4) 0.003(4) 0.005(4)
C9 0.119(3) 0.122(3) 0.107(2) 0.002(2) -0.002(2) 0.004(2)
C10 0.121(3) 0.120(3) 0.111(2) 0.002(2) -0.006(2) 0.001(2)
C11 0.121(3) 0.121(3) 0.112(2) -0.002(2) -0.007(2) 0.000(2)
C12 0.119(3) 0.117(3) 0.110(2) -0.010(2) -0.010(2) -0.003(2)
C13 0.112(3) 0.114(3) 0.106(2) -0.005(2) -0.004(2) -0.008(2)
C14 0.091(3) 0.098(3) 0.082(3) 0.001(2) 0.001(3) -0.002(3)
C15 0.068(5) 0.095(7) 0.029(4) -0.022(4) 0.007(4) -0.009(5)
C16 0.045(4) 0.072(5) 0.034(4) -0.006(4) -0.007(3) -0.006(4)
C17 0.067(5) 0.092(6) 0.027(4) -0.005(4) 0.007(4) 0.018(5)
C18 0.070(5) 0.068(6) 0.031(4) 0.006(4) 0.008(4) -0.002(5)
C19 0.084(6) 0.080(6) 0.031(4) -0.004(4) 0.008(4) -0.020(5)
C20 0.055(5) 0.078(6) 0.047(5) -0.011(4) 0.001(4) 0.002(5)
C21 0.048(5) 0.077(6) 0.042(4) -0.002(4) -0.003(4) -0.007(4)
O15 0.174(5) 0.178(5) 0.177(5) 0.000(4) -0.005(4) -0.001(4)

loop_
_atom_type_symbol
_atom_type_description
_atom_type_scat_dispersion_real
_atom_type_scat_dispersion_imag
_atom_type_scat_source
C C 0.0033 0.0016 'International Tables Vol C Tables 4.2.6.8 and 6.1.1.4'
H H 0.0000 0.0000 'International Tables Vol C Tables 4.2.6.8 and 6.1.1.4'
O O 0.0106 0.0060 'International Tables Vol C Tables 4.2.6.8 and 6.1.1.4'
Co Co 0.3494 0.9721 'International Tables Vol C Tables 4.2.6.8 and 6.1.1.4'

loop_
_geom_angle_atom_site_label_1
_geom_angle_atom_site_label_2
_geom_angle_atom_site_label_3
_geom_angle
_geom_angle_site_symmetry_1
_geom_angle_site_symmetry_3
O12 Co1 O12 161.7(3) . 2_665
O12 Co1 O10 96.0(3) . .
O12 Co1 O10 96.9(2) 2_665 .
O12 Co1 O10 96.9(2) . 2_665
O12 Co1 O10 96.0(3) 2_665 2_665
O10 Co1 O10 90.1(3) . 2_665
O12 Co1 O11 79.0(2) . 2_665
O12 Co1 O11 87.3(2) 2_665 2_665
O10 Co1 O11 93.4(2) . 2_665
O10 Co1 O11 174.8(2) 2_665 2_665
O12 Co1 O11 87.3(2) . .
O12 Co1 O11 79.0(2) 2_665 .
O10 Co1 O11 174.8(2) . .
O10 Co1 O11 93.4(2) 2_665 .
O11 Co1 O11 83.3(3) 2_665 .
O8 Co2 O4 101.7(3) 12_554 4_654
O8 Co2 O12 111.5(2) 12_554 .
O4 Co2 O12 98.1(2) 4_654 .
O8 Co2 O2 144.9(3) 12_554 1_554
O4 Co2 O2 90.5(3) 4_654 1_554
O12 Co2 O2 98.9(3) . 1_554
O8 Co2 O11 84.5(3) 12_554 2_665
O4 Co2 O11 173.5(3) 4_654 2_665
O12 Co2 O11 77.8(2) . 2_665
O2 Co2 O11 85.2(3) 1_554 2_665
O9 Co3 O3 170.8(3) . 4_654
O9 Co3 O7 91.5(3) . 12_554
O3 Co3 O7 89.7(3) 4_654 12_554
O9 Co3 O12 97.8(3) . .
O3 Co3 O12 91.0(3) 4_654 .
O7 Co3 O12 100.7(3) 12_554 .
O9 Co3 O13 85.2(3) . .
O3 Co3 O13 85.8(3) 4_654 .
O7 Co3 O13 85.1(3) 12_554 .
O12 Co3 O13 173.4(3) . .
O9 Co3 O14 88.5(3) . .
O3 Co3 O14 88.4(3) 4_654 .
O7 Co3 O14 167.6(3) 12_554 .
O12 Co3 O14 91.5(3) . .
O13 Co3 O14 82.6(3) . .
C1 O2 Co2 95.9(7) . 1_556
C8 O3 Co3 138.9(7) . 8_645
C8 O4 Co2 113.5(5) . 8_645
C9 O5 C4 121.9(10) . .
C13 O6 C14 124.8(10) . .
C20 O7 Co3 131.3(6) . 16_545
C20 O8 Co2 131.2(6) . 16_545
C21 O9 Co3 127.1(6) . .
C21 O10 Co1 124.1(6) . .
Co1 O11 Co2 93.0(2) . 2_665
Co1 O12 Co2 108.9(3) . .
Co1 O12 Co3 117.1(3) . .
Co2 O12 Co3 100.9(3) . .
Co3 O13 H13C 99.9 . .
Co3 O13 H13D 94.0 . .
H13C O13 H13D 112.9 . .
O1 C1 O2 124.0(11) . .
O1 C1 C2 121.0(10) . .
O2 C1 C2 114.7(9) . .
C3 C2 C7 118.2(10) . .
C3 C2 C1 123.6(10) . .
C7 C2 C1 118.2(8) . .
C2 C3 C4 125.1(13) . .
C2 C3 H3 117.5 . .
C4 C3 H3 117.5 . .
C5 C4 C3 118.8(13) . .
C5 C4 O5 119.3(12) . .
C3 C4 O5 121.6(12) . .
C4 C5 C6 118.6(10) . .
C4 C5 H5 120.7 . .
C6 C5 H5 120.7 . .
C5 C6 C7 120.5(8) . .
C5 C6 C8 124.6(7) . .
C7 C6 C8 114.6(7) . .
C2 C7 C6 118.0(8) . .
C2 C7 H7 121.0 . .
C6 C7 H7 121.0 . .
O3 C8 O4 126.7(8) . .
O3 C8 C6 115.7(7) . .
O4 C8 C6 117.5(7) . .
O5 C9 C10 104.5(10) . .
O5 C9 H9A 110.9 . .
C10 C9 H9A 110.9 . .
O5 C9 H9B 110.9 . .
C10 C9 H9B 110.9 . .
H9A C9 H9B 108.9 . .
C11 C10 C9 107.7(10) . .
C11 C10 H10A 110.2 . .
C9 C10 H10A 110.2 . .
C11 C10 H10B 110.2 . .
C9 C10 H10B 110.2 . .
H10A C10 H10B 108.5 . .
C12 C11 C10 108.6(10) . .
C12 C11 H11A 110.0 . .
C10 C11 H11A 110.0 . .
C12 C11 H11B 110.0 . .
C10 C11 H11B 110.0 . .
H11A C11 H11B 108.4 . .
C13 C12 C11 110.2(11) . .
C13 C12 H12A 109.6 . .
C11 C12 H12A 109.6 . .
C13 C12 H12B 109.6 . .
C11 C12 H12B 109.6 . .
H12A C12 H12B 108.1 . .
O6 C13 C12 102.5(11) . .
O6 C13 H13A 111.3 . .
C12 C13 H13A 111.3 . .
O6 C13 H13B 111.3 . .
C12 C13 H13B 111.3 . .
H13A C13 H13B 109.2 . .
O6 C14 C15 121.3(10) . .
O6 C14 C19 120.0(10) . .
C15 C14 C19 118.7(10) . .
C16 C15 C14 119.7(9) . .
C16 C15 H15 120.1 . .
C14 C15 H15 120.1 . .
C15 C16 C17 123.3(8) . .
C15 C16 C21 118.6(7) . .
C17 C16 C21 118.0(7) . .
C16 C17 C18 119.4(8) . .
C16 C17 H17 120.3 . .
C18 C17 H17 120.3 . .
C20 C18 C17 122.3(8) . .
C20 C18 C19 121.0(8) . .
C17 C18 C19 116.7(8) . .
C14 C19 C18 122.2(8) . .
C14 C19 H19 118.9 . .
C18 C19 H19 118.9 . .
O7 C20 O8 120.0(8) . .
O7 C20 C18 121.9(8) . .
O8 C20 C18 118.1(8) . .
O10 C21 O9 125.5(8) . .
O10 C21 C16 119.3(8) . .
O9 C21 C16 115.2(7) . .
H15A O15 H15B 114.5 . .

loop_
_geom_bond_atom_site_label_1
_geom_bond_atom_site_label_2
_geom_bond_distance
_geom_bond_site_symmetry_2
Co1 O12 2.025(7) .
Co1 O12 2.025(7) 2_665
Co1 O10 2.071(6) .
Co1 O10 2.071(6) 2_665
Co1 O11 2.270(6) 2_665
Co1 O11 2.270(6) .
Co2 O8 1.982(6) 12_554
Co2 O4 2.047(6) 4_654
Co2 O12 2.051(6) .
Co2 O2 2.079(7) 1_554
Co2 O11 2.302(7) 2_665
Co3 O9 1.973(6) .
Co3 O3 2.008(6) 4_654
Co3 O7 2.064(7) 12_554
Co3 O12 2.097(6) .
Co3 O13 2.158(9) .
Co3 O14 2.163(7) .
O1 C1 1.185(12) .
O2 C1 1.284(13) .
O2 Co2 2.079(7) 1_556
O3 C8 1.222(10) .
O3 Co3 2.008(6) 8_645
O4 C8 1.264(10) .
O4 Co2 2.047(6) 8_645
O5 C9 1.402(16) .
O5 C4 1.433(16) .
O6 C13 1.243(15) .
O6 C14 1.355(14) .
O7 C20 1.284(10) .
O7 Co3 2.064(7) 16_545
O8 C20 1.284(10) .
O8 Co2 1.982(6) 16_545
O9 C21 1.246(11) .
O10 C21 1.231(10) .
O11 Co2 2.302(7) 2_665
O13 H13C 0.8501 .
O13 H13D 0.8500 .
C1 C2 1.546(15) .
C2 C3 1.251(14) .
C2 C7 1.362(13) .
C3 C4 1.396(18) .
C3 H3 0.9300 .
C4 C5 1.284(16) .
C5 C6 1.366(11) .
C5 H5 0.9300 .
C6 C7 1.408(11) .
C6 C8 1.554(11) .
C7 H7 0.9300 .
C9 C10 1.561(14) .
C9 H9A 0.9700 .
C9 H9B 0.9700 .
C10 C11 1.556(14) .
C10 H10A 0.9700 .
C10 H10B 0.9700 .
C11 C12 1.550(14) .
C11 H11A 0.9700 .
C11 H11B 0.9700 .
C12 C13 1.538(14) .
C12 H12A 0.9700 .
C12 H12B 0.9700 .
C13 H13A 0.9700 .
C13 H13B 0.9700 .
C14 C15 1.377(14) .
C14 C19 1.383(15) .
C15 C16 1.365(11) .
C15 H15 0.9300 .
C16 C17 1.375(12) .
C16 C21 1.551(11) .
C17 C18 1.394(11) .
C17 H17 0.9300 .
C18 C20 1.377(12) .
C18 C19 1.438(12) .
C19 H19 0.9300 .
O15 H15A 0.8500 .
O15 H15B 0.8500 .

loop_
_geom_torsion_atom_site_label_1
_geom_torsion_atom_site_label_2
_geom_torsion_atom_site_label_3
_geom_torsion_atom_site_label_4
_geom_torsion
_geom_torsion_site_symmetry_1
_geom_torsion_site_symmetry_4
O3 Co3 O9 C21 150.3(16) 4_654 .
O7 Co3 O9 C21 52.9(8) 12_554 .
O12 Co3 O9 C21 -48.2(8) . .
O13 Co3 O9 C21 137.8(8) . .
O14 Co3 O9 C21 -139.5(8) . .
O12 Co1 O10 C21 -55.3(8) . .
O12 Co1 O10 C21 137.7(8) 2_665 .
O10 Co1 O10 C21 41.6(7) 2_665 .
O11 Co1 O10 C21 -134.6(8) 2_665 .
O11 Co1 O10 C21 175(3) . .
O12 Co1 O11 Co2 -159.8(2) . 2_665
O12 Co1 O11 Co2 8.0(2) 2_665 2_665
O10 Co1 O11 Co2 -30(3) . 2_665
O10 Co1 O11 Co2 103.5(3) 2_665 2_665
O11 Co1 O11 Co2 -80.5(2) 2_665 2_665
O12 Co1 O12 Co2 32.8(2) 2_665 .
O10 Co1 O12 Co2 -101.9(3) . .
O10 Co1 O12 Co2 167.3(3) 2_665 .
O11 Co1 O12 Co2 -9.5(3) 2_665 .
O11 Co1 O12 Co2 74.1(3) . .
O12 Co1 O12 Co3 146.3(3) 2_665 .
O10 Co1 O12 Co3 11.7(3) . .
O10 Co1 O12 Co3 -79.2(3) 2_665 .
O11 Co1 O12 Co3 104.1(3) 2_665 .
O11 Co1 O12 Co3 -172.3(3) . .
O8 Co2 O12 Co1 88.5(3) 12_554 .
O4 Co2 O12 Co1 -165.4(3) 4_654 .
O2 Co2 O12 Co1 -73.6(3) 1_554 .
O11 Co2 O12 Co1 9.4(3) 2_665 .
O8 Co2 O12 Co3 -35.3(3) 12_554 .
O4 Co2 O12 Co3 70.8(3) 4_654 .
O2 Co2 O12 Co3 162.6(3) 1_554 .
O11 Co2 O12 Co3 -114.3(3) 2_665 .
O9 Co3 O12 Co1 19.8(4) . .
O3 Co3 O12 Co1 -163.1(3) 4_654 .
O7 Co3 O12 Co1 -73.2(3) 12_554 .
O13 Co3 O12 Co1 136(2) . .
O14 Co3 O12 Co1 108.5(3) . .
O9 Co3 O12 Co2 137.8(3) . .
O3 Co3 O12 Co2 -45.1(3) 4_654 .
O7 Co3 O12 Co2 44.7(3) 12_554 .
O13 Co3 O12 Co2 -106(3) . .
O14 Co3 O12 Co2 -133.5(3) . .
Co2 O2 C1 O1 -6.0(12) 1_556 .
Co2 O2 C1 C2 168.7(7) 1_556 .
O1 C1 C2 C3 -7.4(18) . .
O2 C1 C2 C3 177.8(13) . .
O1 C1 C2 C7 174.9(10) . .
O2 C1 C2 C7 0.0(14) . .
C7 C2 C3 C4 -6(2) . .
C1 C2 C3 C4 175.9(13) . .
C2 C3 C4 C5 10(2) . .
C2 C3 C4 O5 -177.2(14) . .
C9 O5 C4 C5 -32.3(19) . .
C9 O5 C4 C3 155.0(14) . .
C3 C4 C5 C6 -10.1(19) . .
O5 C4 C5 C6 177.0(10) . .
C4 C5 C6 C7 7.6(16) . .
C4 C5 C6 C8 -178.8(10) . .
C3 C2 C7 C6 3.1(16) . .
C1 C2 C7 C6 -179.0(9) . .
C5 C6 C7 C2 -3.8(14) . .
C8 C6 C7 C2 -178.1(8) . .
Co3 O3 C8 O4 -46.1(15) 8_645 .
Co3 O3 C8 C6 136.5(8) 8_645 .
Co2 O4 C8 O3 5.5(12) 8_645 .
Co2 O4 C8 C6 -177.0(6) 8_645 .
C5 C6 C8 O3 164.7(9) . .
C7 C6 C8 O3 -21.3(12) . .
C5 C6 C8 O4 -13.0(13) . .
C7 C6 C8 O4 161.0(8) . .
C4 O5 C9 C10 -164.7(11) . .
O5 C9 C10 C11 -145.3(11) . .
C9 C10 C11 C12 174.1(12) . .
C10 C11 C12 C13 -178.8(12) . .
C14 O6 C13 C12 167.1(11) . .
C11 C12 C13 O6 91.5(14) . .
C13 O6 C14 C15 3.5(19) . .
C13 O6 C14 C19 -176.8(12) . .
O6 C14 C15 C16 -178.8(10) . .
C19 C14 C15 C16 1.5(16) . .
C14 C15 C16 C17 -0.1(15) . .
C14 C15 C16 C21 -177.6(9) . .
C15 C16 C17 C18 -1.9(14) . .
C21 C16 C17 C18 175.6(8) . .
C16 C17 C18 C20 -178.9(9) . .
C16 C17 C18 C19 2.3(13) . .
O6 C14 C19 C18 179.3(10) . .
C15 C14 C19 C18 -1.0(16) . .
C20 C18 C19 C14 -179.7(10) . .
C17 C18 C19 C14 -0.9(15) . .
Co3 O7 C20 O8 -31.9(14) 16_545 .
Co3 O7 C20 C18 146.4(8) 16_545 .
Co2 O8 C20 O7 7.3(14) 16_545 .
Co2 O8 C20 C18 -171.0(6) 16_545 .
C17 C18 C20 O7 -179.8(9) . .
C19 C18 C20 O7 -1.0(15) . .
C17 C18 C20 O8 -1.5(14) . .
C19 C18 C20 O8 177.3(9) . .
Co1 O10 C21 O9 45.4(13) . .
Co1 O10 C21 C16 -135.7(7) . .
Co3 O9 C21 O10 18.3(14) . .
Co3 O9 C21 C16 -160.7(6) . .
C15 C16 C21 O10 176.3(9) . .
C17 C16 C21 O10 -1.4(12) . .
C15 C16 C21 O9 -4.6(12) . .
C17 C16 C21 O9 177.7(8) . .

loop_
_platon_squeeze_void_nr
_platon_squeeze_void_average_x
_platon_squeeze_void_average_y
_platon_squeeze_void_average_z
_platon_squeeze_void_volume
_platon_squeeze_void_count_electrons
_platon_squeeze_void_content
1 0.291 0.032 0.153 140 29 ' '
2 0.709 -0.033 0.153 141 29 ' '
3 0.209 -0.033 0.653 141 29 ' '
4 0.791 0.032 0.653 140 29 ' '
5 0.541 0.219 0.403 139 29 ' '
6 1.041 0.219 0.903 139 29 ' '
7 0.959 0.282 0.403 140 29 ' '
8 0.459 0.282 0.903 140 29 ' '
9 0.209 0.469 0.153 139 29 ' '
10 0.709 0.469 0.653 139 29 ' '
11 0.791 0.532 0.153 140 29 ' '
12 0.291 0.532 0.653 140 29 ' '
13 1.041 0.719 0.403 139 29 ' '
14 0.541 0.719 0.903 139 29 ' '
15 0.459 0.781 0.403 138 29 ' '
16 0.959 0.781 0.903 138 29 ' '
